data_1504482
loop_
_publ_author_name
'Gerstenberger, Brian S.'
'Lin, Jinzhen'
'Mimieux, Yvette S.'
'Brown, Lauren E.'
'Oliver, Allen G.'
'Konopelski, Joseph P.'

_publ_section_title
;
 Structural characterization of an enantiomerically pure amino acid
 imidazolide and direct formation of the beta-lactam nucleus from an
 alpha-amino acid.
;
_journal_issue 3
_journal_name_full 'Organic letters'
_journal_page_first 369
_journal_page_last 372
_journal_paper_doi 10.1021/ol7025922
_journal_volume 10
_journal_year 2008
_chemical_absolute_configuration syn
_chemical_formula_moiety 'C32 H29 N3 O2'
_chemical_formula_sum 'C32 H29 N3 O2'
_chemical_formula_weight 487.58
_chemical_name_systematic
; 
 ? 
;
_space_group_IT_number 20
_symmetry_cell_setting orthorhombic
_symmetry_space_group_name_Hall 'C 2c 2'
_symmetry_space_group_name_H-M 'C 2 2 21'
_atom_sites_solution_hydrogens geom
_atom_sites_solution_primary direct
_atom_sites_solution_secondary difmap
_audit_creation_method SHELXL-97
_audit_update_record
;
2006-11-30 # Formatted by publCIF
;
_cell_angle_alpha 90.00
_cell_angle_beta 90.00
_cell_angle_gamma 90.00
_cell_formula_units_Z 8
_cell_length_a 11.6384(8)
_cell_length_b 18.8748(13)
_cell_length_c 23.4400(17)
_cell_measurement_reflns_used 4736
_cell_measurement_temperature 149(2)
_cell_measurement_theta_max 28.10
_cell_measurement_theta_min 2.32
_cell_volume 5149.1(6)
_computing_cell_refinement 'SAINT v7.34A'
_computing_data_collection 'APEX-II v2.1'
_computing_data_reduction 'SAINT v7.34A'
_computing_structure_refinement 'SHELXL-97 (Sheldrick, 1997)'
_computing_structure_solution 'SHELXS-97 (Sheldrick, 1990)'
_diffrn_ambient_temperature 149(2)
_diffrn_detector_area_resol_mean 86.33
_diffrn_measured_fraction_theta_full 0.968
_diffrn_measured_fraction_theta_max 0.968
_diffrn_measurement_device_type 'Bruker APEX-II ccd'
_diffrn_measurement_method \w/2\q-scans
_diffrn_radiation_monochromator graphite
_diffrn_radiation_source 'fine-focus sealed tube'
_diffrn_radiation_type MoK\a
_diffrn_radiation_wavelength 0.71073
_diffrn_reflns_av_R_equivalents 0.0253
_diffrn_reflns_av_sigmaI/netI 0.0366
_diffrn_reflns_limit_h_max 13
_diffrn_reflns_limit_h_min -15
_diffrn_reflns_limit_k_max 23
_diffrn_reflns_limit_k_min -22
_diffrn_reflns_limit_l_max 23
_diffrn_reflns_limit_l_min -31
_diffrn_reflns_number 13087
_diffrn_reflns_theta_full 28.29
_diffrn_reflns_theta_max 28.29
_diffrn_reflns_theta_min 2.06
_diffrn_standards_decay_% 0
_diffrn_standards_interval_count 0
_diffrn_standards_interval_time 0
_diffrn_standards_number 0
_exptl_absorpt_coefficient_mu 0.079
_exptl_absorpt_correction_T_max 1.000
_exptl_absorpt_correction_T_min 0.77
_exptl_absorpt_correction_type empirical
_exptl_absorpt_process_details 'Sheldrick, 2005'
_exptl_crystal_colour colorless
_exptl_crystal_density_diffrn 1.258
_exptl_crystal_density_method 'not measured'
_exptl_crystal_description block
_exptl_crystal_F_000 2064
_exptl_crystal_size_max 0.34
_exptl_crystal_size_mid 0.26
_exptl_crystal_size_min 0.20
_refine_diff_density_max 0.192
_refine_diff_density_min -0.178
_refine_diff_density_rms 0.033
_refine_ls_abs_structure_details 'Flack H D (1983), Acta Cryst. A39, 876-881'
_refine_ls_abs_structure_Flack -1.2(9)
_refine_ls_extinction_method none
_refine_ls_goodness_of_fit_ref 1.036
_refine_ls_hydrogen_treatment mixed
_refine_ls_matrix_type full
_refine_ls_number_parameters 337
_refine_ls_number_reflns 6058
_refine_ls_number_restraints 0
_refine_ls_restrained_S_all 1.036
_refine_ls_R_factor_all 0.0438
_refine_ls_R_factor_gt 0.0366
_refine_ls_shift/su_max 0.002
_refine_ls_shift/su_mean 0.000
_refine_ls_structure_factor_coef Fsqd
_refine_ls_weighting_details 'calc w=1/[\s^2^(Fo^2^)+(0.0385P)^2^+0.8010P] where P=(Fo^2^+2Fc^2^)/3'
_refine_ls_weighting_scheme calc
_refine_ls_wR_factor_gt 0.0799
_refine_ls_wR_factor_ref 0.0842
_reflns_number_gt 5376
_reflns_number_total 6058
_reflns_threshold_expression >2sigma(I)
_cod_data_source_file ol7025922-file002.cif
_cod_data_source_block xsc06007
_cod_original_sg_symbol_Hall 'C 2ya 2yb'
_cod_database_code 1504482

loop_
_symmetry_equiv_pos_as_xyz
'x, y, z'
'-x, -y, z+1/2'
'-x, y, -z+1/2'
'x, -y, -z'
'x+1/2, y+1/2, z'
'-x+1/2, -y+1/2, z+1/2'
'-x+1/2, y+1/2, -z+1/2'
'x+1/2, -y+1/2, -z'

loop_
_atom_site_label
_atom_site_type_symbol
_atom_site_fract_x
_atom_site_fract_y
_atom_site_fract_z
_atom_site_U_iso_or_equiv
_atom_site_adp_type
_atom_site_occupancy
_atom_site_symmetry_multiplicity
_atom_site_calc_flag
_atom_site_refinement_flags
O1 O 0.72758(8) 0.25871(6) 0.46094(4) 0.0310(2) Uani 1 1 d .
O2 O 0.48057(9) 0.32000(6) 0.39905(4) 0.0324(2) Uani 1 1 d .
N1 N 0.56405(10) 0.19745(6) 0.47687(5) 0.0252(3) Uani 1 1 d .
N2 N 0.41884(12) 0.12173(7) 0.48604(6) 0.0391(3) Uani 1 1 d .
N3 N 0.63423(10) 0.37800(6) 0.52596(5) 0.0211(2) Uani 1 1 d .
H3 H 0.7044(15) 0.3743(8) 0.5185(6) 0.025 Uiso 1 1 d .
C1 C 0.45179(13) 0.18676(8) 0.49295(6) 0.0292(3) Uani 1 1 d .
H1A H 0.4036 0.2231 0.5075 0.035 Uiso 1 1 calc R
C2 C 0.51468(17) 0.08764(9) 0.46420(8) 0.0443(4) Uani 1 1 d .
H2A H 0.5169 0.0388 0.4546 0.053 Uiso 1 1 calc R
C3 C 0.60441(15) 0.13215(8) 0.45830(7) 0.0371(4) Uani 1 1 d .
H3A H 0.6791 0.1212 0.4444 0.045 Uiso 1 1 calc R
C4 C 0.62844(11) 0.26027(7) 0.47599(5) 0.0224(3) Uani 1 1 d .
C5 C 0.56823(11) 0.33041(7) 0.48964(5) 0.0212(3) Uani 1 1 d .
H5A H 0.4918 0.3208 0.5075 0.025 Uiso 1 1 calc R
C6 C 0.55123(13) 0.36599(8) 0.43153(5) 0.0270(3) Uani 1 1 d .
H6A H 0.5137 0.4127 0.4362 0.032 Uiso 1 1 calc R
H6B H 0.6262 0.3730 0.4123 0.032 Uiso 1 1 calc R
C7 C 0.48213(14) 0.33623(9) 0.33928(6) 0.0357(4) Uani 1 1 d .
H7A H 0.4686 0.3876 0.3340 0.043 Uiso 1 1 calc R
H7B H 0.4190 0.3104 0.3201 0.043 Uiso 1 1 calc R
C8 C 0.61693(11) 0.37199(7) 0.58856(5) 0.0199(3) Uani 1 1 d .
C11 C 0.59447(14) 0.31643(9) 0.31199(6) 0.0328(4) Uani 1 1 d .
C12 C 0.66397(16) 0.36651(10) 0.28637(6) 0.0399(4) Uani 1 1 d .
H12A H 0.6413 0.4149 0.2865 0.048 Uiso 1 1 calc R
C13 C 0.76638(17) 0.34715(13) 0.26053(7) 0.0531(5) Uani 1 1 d .
H13A H 0.8125 0.3820 0.2424 0.064 Uiso 1 1 calc R
C14 C 0.80096(17) 0.27827(14) 0.26107(8) 0.0587(6) Uani 1 1 d .
H14A H 0.8709 0.2651 0.2431 0.070 Uiso 1 1 calc R
C15 C 0.73484(19) 0.22792(12) 0.28752(8) 0.0562(6) Uani 1 1 d .
H15A H 0.7600 0.1800 0.2886 0.067 Uiso 1 1 calc R
C16 C 0.63116(17) 0.24666(10) 0.31284(7) 0.0433(4) Uani 1 1 d .
H16A H 0.5853 0.2115 0.3308 0.052 Uiso 1 1 calc R
C21 C 0.71689(12) 0.41204(8) 0.61679(6) 0.0231(3) Uani 1 1 d .
C22 C 0.77143(14) 0.38785(9) 0.66565(6) 0.0318(3) Uani 1 1 d .
H22A H 0.7502 0.3435 0.6816 0.038 Uiso 1 1 calc R
C23 C 0.85697(15) 0.42807(10) 0.69144(7) 0.0427(4) Uani 1 1 d .
H23A H 0.8941 0.4109 0.7248 0.051 Uiso 1 1 calc R
C24 C 0.88834(15) 0.49296(10) 0.66892(7) 0.0415(4) Uani 1 1 d .
H24A H 0.9463 0.5206 0.6868 0.050 Uiso 1 1 calc R
C25 C 0.83478(14) 0.51723(9) 0.62023(7) 0.0367(4) Uani 1 1 d .
H25A H 0.8569 0.5614 0.6042 0.044 Uiso 1 1 calc R
C26 C 0.74919(13) 0.47779(8) 0.59455(6) 0.0279(3) Uani 1 1 d .
H26A H 0.7119 0.4955 0.5614 0.033 Uiso 1 1 calc R
C31 C 0.50704(12) 0.41204(7) 0.60663(6) 0.0215(3) Uani 1 1 d .
C32 C 0.48031(13) 0.41732(8) 0.66473(6) 0.0265(3) Uani 1 1 d .
H32A H 0.5292 0.3955 0.6920 0.032 Uiso 1 1 calc R
C33 C 0.38405(14) 0.45375(8) 0.68301(6) 0.0321(3) Uani 1 1 d .
H33A H 0.3673 0.4565 0.7226 0.038 Uiso 1 1 calc R
C34 C 0.31185(14) 0.48628(8) 0.64404(7) 0.0328(4) Uani 1 1 d .
H34A H 0.2455 0.5111 0.6566 0.039 Uiso 1 1 calc R
C35 C 0.33768(13) 0.48221(8) 0.58648(7) 0.0295(3) Uani 1 1 d .
H35A H 0.2890 0.5046 0.5594 0.035 Uiso 1 1 calc R
C36 C 0.43496(12) 0.44545(7) 0.56801(6) 0.0250(3) Uani 1 1 d .
H36A H 0.4520 0.4433 0.5284 0.030 Uiso 1 1 calc R
C41 C 0.60961(12) 0.29318(7) 0.60581(5) 0.0200(3) Uani 1 1 d .
C42 C 0.70636(11) 0.25003(8) 0.59866(6) 0.0237(3) Uani 1 1 d .
H42A H 0.7779 0.2709 0.5888 0.028 Uiso 1 1 calc R
C43 C 0.69922(12) 0.17721(8) 0.60581(6) 0.0271(3) Uani 1 1 d .
H43A H 0.7655 0.1486 0.6005 0.033 Uiso 1 1 calc R
C44 C 0.59553(13) 0.14625(8) 0.62069(6) 0.0292(3) Uani 1 1 d .
H44A H 0.5902 0.0963 0.6250 0.035 Uiso 1 1 calc R
C45 C 0.50019(13) 0.18821(8) 0.62924(6) 0.0288(3) Uani 1 1 d .
H45A H 0.4295 0.1672 0.6404 0.035 Uiso 1 1 calc R
C46 C 0.50689(12) 0.26097(7) 0.62171(5) 0.0237(3) Uani 1 1 d .
H46A H 0.4404 0.2893 0.6275 0.028 Uiso 1 1 calc R

loop_
_atom_site_aniso_label
_atom_site_aniso_U_11
_atom_site_aniso_U_22
_atom_site_aniso_U_33
_atom_site_aniso_U_23
_atom_site_aniso_U_13
_atom_site_aniso_U_12
O1 0.0225(5) 0.0365(6) 0.0341(5) -0.0072(4) 0.0019(4) 0.0024(4)
O2 0.0322(6) 0.0455(7) 0.0195(5) -0.0005(4) -0.0057(4) -0.0015(5)
N1 0.0247(6) 0.0219(6) 0.0289(6) -0.0051(5) -0.0048(5) 0.0025(5)
N2 0.0425(8) 0.0323(8) 0.0426(8) -0.0031(6) -0.0092(6) -0.0097(7)
N3 0.0208(6) 0.0227(6) 0.0198(5) -0.0010(4) 0.0015(4) -0.0015(5)
C1 0.0256(7) 0.0304(9) 0.0318(7) -0.0017(6) -0.0065(6) -0.0029(7)
C2 0.0551(11) 0.0239(9) 0.0538(11) -0.0081(7) -0.0139(9) 0.0001(8)
C3 0.0372(9) 0.0259(9) 0.0482(9) -0.0104(7) -0.0078(7) 0.0075(7)
C4 0.0238(7) 0.0254(8) 0.0182(6) -0.0031(5) -0.0035(5) 0.0020(6)
C5 0.0220(6) 0.0219(7) 0.0196(6) -0.0012(5) -0.0009(5) 0.0016(6)
C6 0.0326(8) 0.0273(8) 0.0212(7) 0.0010(5) -0.0019(5) 0.0036(6)
C7 0.0389(9) 0.0488(10) 0.0195(7) -0.0003(6) -0.0056(6) 0.0096(8)
C8 0.0221(6) 0.0194(7) 0.0182(6) -0.0005(5) 0.0012(5) -0.0015(5)
C11 0.0366(8) 0.0439(10) 0.0177(6) -0.0040(6) -0.0070(6) 0.0080(8)
C12 0.0463(10) 0.0498(11) 0.0236(7) -0.0043(7) -0.0051(7) -0.0018(9)
C13 0.0454(11) 0.0851(16) 0.0287(9) -0.0112(9) -0.0010(8) -0.0110(11)
C14 0.0397(10) 0.1017(19) 0.0347(10) -0.0250(11) -0.0049(8) 0.0112(12)
C15 0.0675(13) 0.0622(14) 0.0390(10) -0.0211(9) -0.0151(9) 0.0328(12)
C16 0.0572(11) 0.0417(11) 0.0311(8) -0.0063(7) -0.0056(8) 0.0102(9)
C21 0.0226(7) 0.0236(8) 0.0233(6) -0.0048(5) 0.0020(5) -0.0028(6)
C22 0.0346(8) 0.0337(9) 0.0272(7) -0.0004(6) -0.0022(6) -0.0093(7)
C23 0.0384(9) 0.0547(12) 0.0349(9) -0.0043(8) -0.0092(7) -0.0110(8)
C24 0.0337(9) 0.0473(11) 0.0434(9) -0.0166(8) -0.0001(7) -0.0170(8)
C25 0.0386(9) 0.0282(9) 0.0434(9) -0.0095(7) 0.0078(7) -0.0111(7)
C26 0.0298(8) 0.0239(8) 0.0299(7) -0.0037(6) 0.0037(6) -0.0026(6)
C31 0.0240(7) 0.0151(7) 0.0255(7) -0.0027(5) 0.0012(5) -0.0031(6)
C32 0.0310(8) 0.0227(8) 0.0259(7) -0.0014(5) 0.0015(6) -0.0003(6)
C33 0.0377(9) 0.0273(8) 0.0311(7) -0.0044(6) 0.0106(6) -0.0007(7)
C34 0.0302(8) 0.0230(8) 0.0453(9) -0.0034(6) 0.0096(7) 0.0034(6)
C35 0.0267(7) 0.0221(8) 0.0398(8) -0.0008(6) -0.0014(6) 0.0018(6)
C36 0.0275(7) 0.0204(7) 0.0269(7) 0.0002(5) -0.0002(6) -0.0022(6)
C41 0.0238(6) 0.0202(7) 0.0161(6) -0.0011(5) -0.0014(5) -0.0008(5)
C42 0.0213(7) 0.0271(8) 0.0227(6) 0.0019(5) -0.0005(5) -0.0002(6)
C43 0.0284(7) 0.0250(8) 0.0278(7) 0.0029(6) -0.0011(6) 0.0062(6)
C44 0.0371(8) 0.0191(8) 0.0314(7) 0.0031(6) -0.0015(6) -0.0019(6)
C45 0.0290(7) 0.0267(8) 0.0307(7) -0.0006(6) 0.0023(6) -0.0064(7)
C46 0.0236(7) 0.0227(7) 0.0248(6) -0.0021(5) 0.0008(5) -0.0013(6)

loop_
_atom_type_symbol
_atom_type_description
_atom_type_scat_dispersion_real
_atom_type_scat_dispersion_imag
_atom_type_scat_source
C C 0.0033 0.0016 'International Tables Vol C Tables 4.2.6.8 and 6.1.1.4'
H H 0.0000 0.0000 'International Tables Vol C Tables 4.2.6.8 and 6.1.1.4'
N N 0.0061 0.0033 'International Tables Vol C Tables 4.2.6.8 and 6.1.1.4'
O O 0.0106 0.0060 'International Tables Vol C Tables 4.2.6.8 and 6.1.1.4'

loop_
_geom_angle_atom_site_label_1
_geom_angle_atom_site_label_2
_geom_angle_atom_site_label_3
_geom_angle
C6 O2 C7 112.74(12)
C1 N1 C3 106.09(13)
C1 N1 C4 129.48(13)
C3 N1 C4 124.38(13)
C1 N2 C2 104.34(14)
C5 N3 C8 117.31(11)
C5 N3 H3 110.0(11)
C8 N3 H3 109.3(10)
N2 C1 N1 112.70(14)
N2 C1 H1A 123.7
N1 C1 H1A 123.7
C3 C2 N2 111.86(14)
C3 C2 H2A 124.1
N2 C2 H2A 124.1
C2 C3 N1 105.01(14)
C2 C3 H3A 127.5
N1 C3 H3A 127.5
O1 C4 N1 119.63(13)
O1 C4 C5 121.30(13)
N1 C4 C5 118.89(11)
N3 C5 C6 108.51(11)
N3 C5 C4 114.44(11)
C6 C5 C4 104.62(10)
N3 C5 H5A 109.7
C6 C5 H5A 109.7
C4 C5 H5A 109.7
O2 C6 C5 106.50(11)
O2 C6 H6A 110.4
C5 C6 H6A 110.4
O2 C6 H6B 110.4
C5 C6 H6B 110.4
H6A C6 H6B 108.6
O2 C7 C11 111.94(12)
O2 C7 H7A 109.2
C11 C7 H7A 109.2
O2 C7 H7B 109.2
C11 C7 H7B 109.2
H7A C7 H7B 107.9
N3 C8 C21 106.56(10)
N3 C8 C41 109.86(10)
C21 C8 C41 113.76(11)
N3 C8 C31 110.22(11)
C21 C8 C31 105.55(10)
C41 C8 C31 110.73(11)
C12 C11 C16 118.46(16)
C12 C11 C7 121.61(15)
C16 C11 C7 119.92(16)
C11 C12 C13 120.87(18)
C11 C12 H12A 119.6
C13 C12 H12A 119.6
C14 C13 C12 120.1(2)
C14 C13 H13A 119.9
C12 C13 H13A 119.9
C13 C14 C15 120.02(19)
C13 C14 H14A 120.0
C15 C14 H14A 120.0
C14 C15 C16 120.25(19)
C14 C15 H15A 119.9
C16 C15 H15A 119.9
C11 C16 C15 120.23(19)
C11 C16 H16A 119.9
C15 C16 H16A 119.9
C22 C21 C26 118.51(14)
C22 C21 C8 122.69(13)
C26 C21 C8 118.66(13)
C21 C22 C23 120.47(15)
C21 C22 H22A 119.8
C23 C22 H22A 119.8
C24 C23 C22 120.44(16)
C24 C23 H23A 119.8
C22 C23 H23A 119.8
C25 C24 C23 119.40(15)
C25 C24 H24A 120.3
C23 C24 H24A 120.3
C24 C25 C26 120.51(15)
C24 C25 H25A 119.7
C26 C25 H25A 119.7
C25 C26 C21 120.64(15)
C25 C26 H26A 119.7
C21 C26 H26A 119.7
C36 C31 C32 117.92(13)
C36 C31 C8 123.01(12)
C32 C31 C8 119.03(12)
C33 C32 C31 121.11(14)
C33 C32 H32A 119.4
C31 C32 H32A 119.4
C32 C33 C34 120.52(14)
C32 C33 H33A 119.7
C34 C33 H33A 119.7
C35 C34 C33 119.11(14)
C35 C34 H34A 120.4
C33 C34 H34A 120.4
C34 C35 C36 120.38(14)
C34 C35 H35A 119.8
C36 C35 H35A 119.8
C31 C36 C35 120.94(13)
C31 C36 H36A 119.5
C35 C36 H36A 119.5
C46 C41 C42 117.96(12)
C46 C41 C8 122.57(12)
C42 C41 C8 119.00(12)
C43 C42 C41 120.92(13)
C43 C42 H42A 119.5
C41 C42 H42A 119.5
C44 C43 C42 120.04(13)
C44 C43 H43A 120.0
C42 C43 H43A 120.0
C45 C44 C43 119.70(13)
C45 C44 H44A 120.1
C43 C44 H44A 120.1
C44 C45 C46 120.36(14)
C44 C45 H45A 119.8
C46 C45 H45A 119.8
C45 C46 C41 120.99(14)
C45 C46 H46A 119.5
C41 C46 H46A 119.5

loop_
_geom_bond_atom_site_label_1
_geom_bond_atom_site_label_2
_geom_bond_distance
O1 C4 1.2068(16)
O2 C6 1.4176(18)
O2 C7 1.4341(17)
N1 C1 1.3747(18)
N1 C3 1.3889(19)
N1 C4 1.4029(18)
N2 C1 1.296(2)
N2 C2 1.386(2)
N3 C5 1.4566(17)
N3 C8 1.4856(16)
N3 H3 0.838(17)
C1 H1A 0.9500
C2 C3 1.347(2)
C2 H2A 0.9500
C3 H3A 0.9500
C4 C5 1.5317(19)
C5 C6 1.5315(18)
C5 H5A 1.0000
C6 H6A 0.9900
C6 H6B 0.9900
C7 C11 1.503(2)
C7 H7A 0.9900
C7 H7B 0.9900
C8 C21 1.5372(19)
C8 C41 1.5439(19)
C8 C31 1.5448(19)
C11 C12 1.381(2)
C11 C16 1.384(2)
C12 C13 1.386(3)
C12 H12A 0.9500
C13 C14 1.361(3)
C13 H13A 0.9500
C14 C15 1.371(3)
C14 H14A 0.9500
C15 C16 1.390(3)
C15 H15A 0.9500
C16 H16A 0.9500
C21 C22 1.387(2)
C21 C26 1.398(2)
C22 C23 1.390(2)
C22 H22A 0.9500
C23 C24 1.383(3)
C23 H23A 0.9500
C24 C25 1.379(2)
C24 H24A 0.9500
C25 C26 1.382(2)
C25 H25A 0.9500
C26 H26A 0.9500
C31 C36 1.3860(19)
C31 C32 1.4007(19)
C32 C33 1.383(2)
C32 H32A 0.9500
C33 C34 1.385(2)
C33 H33A 0.9500
C34 C35 1.384(2)
C34 H34A 0.9500
C35 C36 1.397(2)
C35 H35A 0.9500
C36 H36A 0.9500
C41 C46 1.3920(18)
C41 C42 1.3997(19)
C42 C43 1.387(2)
C42 H42A 0.9500
C43 C44 1.386(2)
C43 H43A 0.9500
C44 C45 1.378(2)
C44 H44A 0.9500
C45 C46 1.387(2)
C45 H45A 0.9500
C46 H46A 0.9500

loop_
_geom_hbond_atom_site_label_D
_geom_hbond_atom_site_label_H
_geom_hbond_atom_site_label_A
_geom_hbond_distance_DH
_geom_hbond_distance_HA
_geom_hbond_distance_DA
_geom_hbond_angle_DHA
_geom_hbond_site_symmetry_A
N3 H3 N2 0.838(17) 2.499(17) 3.3243(19) 168.5(14) 8_556

loop_
_geom_torsion_atom_site_label_1
_geom_torsion_atom_site_label_2
_geom_torsion_atom_site_label_3
_geom_torsion_atom_site_label_4
_geom_torsion
C2 N2 C1 N1 0.01(17)
C3 N1 C1 N2 -0.18(17)
C4 N1 C1 N2 177.34(13)
C1 N2 C2 C3 0.18(19)
N2 C2 C3 N1 -0.3(2)
C1 N1 C3 C2 0.28(17)
C4 N1 C3 C2 -177.41(13)
C1 N1 C4 O1 179.08(13)
C3 N1 C4 O1 -3.8(2)
C1 N1 C4 C5 -5.8(2)
C3 N1 C4 C5 171.33(13)
C8 N3 C5 C6 152.72(11)
C8 N3 C5 C4 -90.89(14)
O1 C4 C5 N3 -46.72(17)
N1 C4 C5 N3 138.23(12)
O1 C4 C5 C6 71.90(16)
N1 C4 C5 C6 -103.15(13)
C7 O2 C6 C5 -164.23(11)
N3 C5 C6 O2 -176.29(11)
C4 C5 C6 O2 61.15(14)
C6 O2 C7 C11 71.72(17)
C5 N3 C8 C21 165.15(11)
C5 N3 C8 C41 41.49(15)
C5 N3 C8 C31 -80.80(14)
O2 C7 C11 C12 -118.95(16)
O2 C7 C11 C16 60.20(19)
C16 C11 C12 C13 2.0(2)
C7 C11 C12 C13 -178.86(14)
C11 C12 C13 C14 -1.3(2)
C12 C13 C14 C15 -0.4(3)
C13 C14 C15 C16 1.4(3)
C12 C11 C16 C15 -1.0(2)
C7 C11 C16 C15 179.81(14)
C14 C15 C16 C11 -0.6(2)
N3 C8 C21 C22 -140.77(14)
C41 C8 C21 C22 -19.56(18)
C31 C8 C21 C22 102.03(15)
N3 C8 C21 C26 43.56(16)
C41 C8 C21 C26 164.76(12)
C31 C8 C21 C26 -73.64(14)
C26 C21 C22 C23 -0.6(2)
C8 C21 C22 C23 -176.23(14)
C21 C22 C23 C24 0.4(3)
C22 C23 C24 C25 -0.6(3)
C23 C24 C25 C26 1.1(3)
C24 C25 C26 C21 -1.2(2)
C22 C21 C26 C25 1.0(2)
C8 C21 C26 C25 176.82(13)
N3 C8 C31 C36 2.51(17)
C21 C8 C31 C36 117.21(14)
C41 C8 C31 C36 -119.26(13)
N3 C8 C31 C32 -175.14(11)
C21 C8 C31 C32 -60.44(15)
C41 C8 C31 C32 63.10(15)
C36 C31 C32 C33 1.0(2)
C8 C31 C32 C33 178.80(13)
C31 C32 C33 C34 -0.3(2)
C32 C33 C34 C35 -0.4(2)
C33 C34 C35 C36 0.3(2)
C32 C31 C36 C35 -1.1(2)
C8 C31 C36 C35 -178.74(12)
C34 C35 C36 C31 0.4(2)
N3 C8 C41 C46 -106.97(13)
C21 C8 C41 C46 133.68(13)
C31 C8 C41 C46 15.02(16)
N3 C8 C41 C42 65.00(15)
C21 C8 C41 C42 -54.36(15)
C31 C8 C41 C42 -173.02(11)
C46 C41 C42 C43 1.59(19)
C8 C41 C42 C43 -170.74(12)
C41 C42 C43 C44 -0.5(2)
C42 C43 C44 C45 -1.1(2)
C43 C44 C45 C46 1.5(2)
C44 C45 C46 C41 -0.4(2)
C42 C41 C46 C45 -1.11(19)
C8 C41 C46 C45 170.94(12)

loop_
_cod_related_entry_id
_cod_related_entry_database
_cod_related_entry_code
1 ChemSpider 9298898
